data_2218012
loop_
_publ_author_name
'Tang, Chun-Bao'

_publ_section_title
;
 <i>N</i>'-(2-Hydroxybenzylidene)-4-methoxybenzohydrazide
;
_journal_coeditor_code SJ2477
_journal_issue 4
_journal_name_full 'Acta Crystallographica Section E'
_journal_page_first o767
_journal_paper_doi 10.1107/S1600536808008088
_journal_volume 64
_journal_year 2008
_chemical_formula_iupac 'C15 H14 N2 O3'
_chemical_formula_moiety 'C15 H14 N2 O3'
_chemical_formula_sum 'C15 H14 N2 O3'
_chemical_formula_weight 270.28
_chemical_name_systematic
;
<i>N</i>'-(2-Hydroxybenzylidene)-4-methoxybenzohydrazide
;
_space_group_IT_number 14
_symmetry_cell_setting monoclinic
_symmetry_space_group_name_Hall '-P 2ybc'
_symmetry_space_group_name_H-M 'P 1 21/c 1'
_atom_sites_solution_hydrogens geom
_atom_sites_solution_primary direct
_atom_sites_solution_secondary difmap
_audit_creation_method SHELXL97
_cell_angle_alpha 90.00
_cell_angle_beta 108.093(2)
_cell_angle_gamma 90.00
_cell_formula_units_Z 4
_cell_length_a 16.283(4)
_cell_length_b 5.1876(12)
_cell_length_c 16.303(4)
_cell_measurement_reflns_used 2841
_cell_measurement_temperature 298(2)
_cell_measurement_theta_max 28.4
_cell_measurement_theta_min 2.5
_cell_volume 1309.0(5)
_computing_cell_refinement 'SAINT (Bruker, 2002)'
_computing_data_collection 'SMART (Bruker, 2002)'
_computing_data_reduction 'SAINT (Bruker, 2002)'
_computing_molecular_graphics 'SHELXTL (Sheldrick, 2008)'
_computing_publication_material 'SHELXL97 (Sheldrick, 2008)'
_computing_structure_refinement 'SHELXL97 (Sheldrick, 2008)'
_computing_structure_solution 'SHELXS97 (Sheldrick, 2008)'
_diffrn_ambient_temperature 298(2)
_diffrn_measured_fraction_theta_full 0.999
_diffrn_measured_fraction_theta_max 0.999
_diffrn_measurement_device_type 'Bruker SMART CCD area-detector'
_diffrn_measurement_method \w
_diffrn_radiation_monochromator graphite
_diffrn_radiation_source 'fine-focus sealed tube'
_diffrn_radiation_type MoK\a
_diffrn_radiation_wavelength 0.71073
_diffrn_reflns_av_R_equivalents 0.0238
_diffrn_reflns_av_sigmaI/netI 0.0249
_diffrn_reflns_limit_h_max 17
_diffrn_reflns_limit_h_min -20
_diffrn_reflns_limit_k_max 5
_diffrn_reflns_limit_k_min -6
_diffrn_reflns_limit_l_max 20
_diffrn_reflns_limit_l_min -20
_diffrn_reflns_number 7166
_diffrn_reflns_theta_full 27.00
_diffrn_reflns_theta_max 27.00
_diffrn_reflns_theta_min 2.55
_exptl_absorpt_coefficient_mu 0.097
_exptl_absorpt_correction_T_max 0.9837
_exptl_absorpt_correction_T_min 0.9780
_exptl_absorpt_correction_type multi-scan
_exptl_absorpt_process_details '(SADABS; Sheldrick, 1996)'
_exptl_crystal_colour colorless
_exptl_crystal_density_diffrn 1.371
_exptl_crystal_density_method 'not measured'
_exptl_crystal_description 'cut from a needle'
_exptl_crystal_F_000 568
_exptl_crystal_size_max 0.23
_exptl_crystal_size_mid 0.20
_exptl_crystal_size_min 0.17
_refine_diff_density_max 0.185
_refine_diff_density_min -0.136
_refine_ls_extinction_coef 0.0102(19)
_refine_ls_extinction_expression Fc^*^=kFc[1+0.001xFc^2^\l^3^/sin(2\q)]^-1/4^
_refine_ls_extinction_method 'SHELXL97 (Sheldrick, 2008)'
_refine_ls_goodness_of_fit_ref 1.029
_refine_ls_hydrogen_treatment constr
_refine_ls_matrix_type full
_refine_ls_number_parameters 183
_refine_ls_number_reflns 2862
_refine_ls_number_restraints 0
_refine_ls_restrained_S_all 1.029
_refine_ls_R_factor_all 0.0473
_refine_ls_R_factor_gt 0.0378
_refine_ls_shift/su_max 0.001
_refine_ls_shift/su_max_lt 0.001
_refine_ls_shift/su_mean <0.001
_refine_ls_structure_factor_coef Fsqd
_refine_ls_weighting_details 'calc w = 1/[\s^2^(Fo^2^)+(0.0543P)^2^+0.1695P] where P=(Fo^2^+2Fc^2^)/3'
_refine_ls_weighting_scheme calc
_refine_ls_wR_factor_gt 0.1026
_refine_ls_wR_factor_ref 0.1109
_reflns_number_gt 2288
_reflns_number_total 2862
_reflns_threshold_expression I>2\s(I)
_cod_data_source_file sj2477.cif
_cod_data_source_block I
_cod_original_sg_symbol_H-M 'P 21/c'
_cod_database_code 2218012
_cod_database_fobs_code 2218012

loop_
_symmetry_equiv_pos_as_xyz
'x, y, z'
'-x, y+1/2, -z+1/2'
'-x, -y, -z'
'x, -y-1/2, z-1/2'

loop_
_atom_site_type_symbol
_atom_site_label
_atom_site_fract_x
_atom_site_fract_y
_atom_site_fract_z
_atom_site_U_iso_or_equiv
_atom_site_adp_type
_atom_site_calc_flag
_atom_site_refinement_flags
_atom_site_occupancy
O O1 0.28687(6) 0.79939(18) 0.04446(6) 0.0589(3) Uani d . 1
H H1 0.2415 0.8168 0.0558 0.071 Uiso d R 1
O O2 0.07668(6) 0.61484(17) 0.09720(6) 0.0513(3) Uani d . 1
O O3 -0.28125(6) 0.8712(2) 0.15298(7) 0.0603(3) Uani d . 1
N N1 0.18099(6) 1.0151(2) 0.11628(7) 0.0458(3) Uani d . 1
N N2 0.09898(6) 1.0412(2) 0.12266(7) 0.0458(3) Uani d . 1
H H2 0.0786 1.2025 0.1239 0.055 Uiso d R 1
C C1 0.32018(7) 1.1824(2) 0.13304(8) 0.0418(3) Uani d . 1
C C2 0.34309(8) 0.9849(2) 0.08499(8) 0.0447(3) Uani d . 1
C C3 0.42580(9) 0.9783(3) 0.07764(9) 0.0539(3) Uani d . 1
H H3 0.4407 0.8497 0.0451 0.065 Uiso calc R 1
C C4 0.48579(9) 1.1612(3) 0.11825(9) 0.0564(4) Uani d . 1
H H4A 0.5410 1.1548 0.1129 0.068 Uiso calc R 1
C C5 0.46509(9) 1.3546(3) 0.16693(9) 0.0559(4) Uani d . 1
H H5 0.5063 1.4758 0.1950 0.067 Uiso calc R 1
C C6 0.38275(8) 1.3652(3) 0.17323(8) 0.0497(3) Uani d . 1
H H6 0.3685 1.4972 0.2050 0.060 Uiso calc R 1
C C7 0.23383(8) 1.2025(2) 0.14075(8) 0.0448(3) Uani d . 1
H H7 0.2172 1.3510 0.1634 0.054 Uiso calc R 1
C C8 0.04904(7) 0.8257(2) 0.11109(7) 0.0393(3) Uani d . 1
C C9 -0.03888(7) 0.8543(2) 0.11895(7) 0.0376(3) Uani d . 1
C C10 -0.06242(8) 1.0470(2) 0.16743(8) 0.0439(3) Uani d . 1
H H10 -0.0232 1.1763 0.1929 0.053 Uiso calc R 1
C C11 -0.14321(8) 1.0465(2) 0.17758(8) 0.0475(3) Uani d . 1
H H11 -0.1580 1.1738 0.2106 0.057 Uiso calc R 1
C C12 -0.20273(8) 0.8575(2) 0.13885(8) 0.0438(3) Uani d . 1
C C13 -0.18097(8) 0.6676(2) 0.08943(8) 0.0465(3) Uani d . 1
H H13 -0.2209 0.5417 0.0626 0.056 Uiso calc R 1
C C14 -0.09942(8) 0.6672(2) 0.08042(8) 0.0436(3) Uani d . 1
H H14 -0.0847 0.5386 0.0478 0.052 Uiso calc R 1
C C15 -0.33848(9) 0.6588(3) 0.12432(11) 0.0682(4) Uani d . 1
H H15A -0.3531 0.6430 0.0628 0.102 Uiso calc R 1
H H15B -0.3901 0.6869 0.1397 0.102 Uiso calc R 1
H H15C -0.3108 0.5034 0.1511 0.102 Uiso calc R 1

loop_
_atom_site_aniso_label
_atom_site_aniso_U_11
_atom_site_aniso_U_22
_atom_site_aniso_U_33
_atom_site_aniso_U_12
_atom_site_aniso_U_13
_atom_site_aniso_U_23
O1 0.0530(6) 0.0498(6) 0.0720(6) -0.0030(4) 0.0166(5) -0.0180(5)
O2 0.0492(5) 0.0387(5) 0.0677(6) 0.0032(4) 0.0206(4) -0.0064(4)
O3 0.0521(6) 0.0612(6) 0.0769(7) -0.0039(5) 0.0339(5) -0.0048(5)
N1 0.0397(5) 0.0411(6) 0.0572(6) 0.0003(4) 0.0159(5) 0.0006(5)
N2 0.0392(5) 0.0368(6) 0.0628(7) 0.0017(4) 0.0180(5) -0.0017(5)
C1 0.0423(6) 0.0367(6) 0.0455(6) -0.0002(5) 0.0123(5) 0.0029(5)
C2 0.0471(7) 0.0398(7) 0.0455(7) 0.0003(5) 0.0118(5) 0.0016(5)
C3 0.0568(8) 0.0536(8) 0.0565(8) 0.0054(6) 0.0250(6) -0.0013(6)
C4 0.0476(7) 0.0623(9) 0.0647(8) -0.0017(6) 0.0253(6) 0.0080(7)
C5 0.0494(7) 0.0522(8) 0.0650(8) -0.0130(6) 0.0163(6) 0.0007(7)
C6 0.0505(7) 0.0422(7) 0.0561(8) -0.0051(6) 0.0163(6) -0.0040(6)
C7 0.0451(7) 0.0390(7) 0.0499(7) 0.0019(5) 0.0141(5) -0.0020(5)
C8 0.0421(6) 0.0361(6) 0.0382(6) 0.0018(5) 0.0102(5) -0.0005(5)
C9 0.0418(6) 0.0334(6) 0.0368(6) 0.0006(5) 0.0111(5) 0.0014(4)
C10 0.0487(7) 0.0356(6) 0.0466(7) -0.0034(5) 0.0134(5) -0.0069(5)
C11 0.0556(7) 0.0409(7) 0.0505(7) 0.0012(6) 0.0229(6) -0.0074(5)
C12 0.0444(6) 0.0449(7) 0.0455(6) 0.0015(5) 0.0187(5) 0.0046(5)
C13 0.0456(7) 0.0434(7) 0.0494(7) -0.0079(5) 0.0131(5) -0.0063(5)
C14 0.0490(7) 0.0380(7) 0.0451(6) -0.0019(5) 0.0165(5) -0.0068(5)
C15 0.0492(8) 0.0726(11) 0.0883(11) -0.0098(7) 0.0293(8) 0.0025(8)

loop_
_atom_type_symbol
_atom_type_description
_atom_type_scat_dispersion_real
_atom_type_scat_dispersion_imag
_atom_type_scat_source
C C 0.0033 0.0016 'International Tables Vol C Tables 4.2.6.8 and 6.1.1.4'
H H 0.0000 0.0000 'International Tables Vol C Tables 4.2.6.8 and 6.1.1.4'
N N 0.0061 0.0033 'International Tables Vol C Tables 4.2.6.8 and 6.1.1.4'
O O 0.0106 0.0060 'International Tables Vol C Tables 4.2.6.8 and 6.1.1.4'

loop_
_geom_angle_atom_site_label_1
_geom_angle_atom_site_label_2
_geom_angle_atom_site_label_3
_geom_angle
C2 O1 H1 109.4
C12 O3 C15 117.01(11)
C7 N1 N2 118.44(11)
C8 N2 N1 117.41(10)
C8 N2 H2 123.9
N1 N2 H2 117.6
C6 C1 C2 118.30(11)
C6 C1 C7 119.64(11)
C2 C1 C7 122.06(11)
O1 C2 C3 117.92(11)
O1 C2 C1 122.26(11)
C3 C2 C1 119.82(12)
C4 C3 C2 120.29(13)
C4 C3 H3 119.9
C2 C3 H3 119.9
C3 C4 C5 120.86(12)
C3 C4 H4A 119.6
C5 C4 H4A 119.6
C6 C5 C4 119.20(12)
C6 C5 H5 120.4
C4 C5 H5 120.4
C5 C6 C1 121.51(12)
C5 C6 H6 119.2
C1 C6 H6 119.2
N1 C7 C1 119.60(11)
N1 C7 H7 120.2
C1 C7 H7 120.2
O2 C8 N2 121.27(11)
O2 C8 C9 121.51(10)
N2 C8 C9 117.19(10)
C14 C9 C10 118.34(11)
C14 C9 C8 117.39(10)
C10 C9 C8 124.13(10)
C11 C10 C9 120.40(11)
C11 C10 H10 119.8
C9 C10 H10 119.8
C10 C11 C12 120.42(11)
C10 C11 H11 119.8
C12 C11 H11 119.8
O3 C12 C11 116.36(11)
O3 C12 C13 123.72(11)
C11 C12 C13 119.92(11)
C14 C13 C12 119.39(11)
C14 C13 H13 120.3
C12 C13 H13 120.3
C13 C14 C9 121.52(11)
C13 C14 H14 119.2
C9 C14 H14 119.2
O3 C15 H15A 109.5
O3 C15 H15B 109.5
H15A C15 H15B 109.5
O3 C15 H15C 109.5
H15A C15 H15C 109.5
H15B C15 H15C 109.5

loop_
_geom_bond_atom_site_label_1
_geom_bond_atom_site_label_2
_geom_bond_distance
O1 C2 1.3509(15)
O1 H1 0.8200
O2 C8 1.2303(14)
O3 C12 1.3695(14)
O3 C15 1.4248(17)
N1 C7 1.2773(16)
N1 N2 1.3780(14)
N2 C8 1.3604(15)
N2 H2 0.9000
C1 C6 1.3974(17)
C1 C2 1.4085(17)
C1 C7 1.4538(16)
C2 C3 1.3891(17)
C3 C4 1.3750(19)
C3 H3 0.9300
C4 C5 1.384(2)
C4 H4A 0.9300
C5 C6 1.3772(18)
C5 H5 0.9300
C6 H6 0.9300
C7 H7 0.9300
C8 C9 1.4839(16)
C9 C14 1.3870(16)
C9 C10 1.3997(16)
C10 C11 1.3759(17)
C10 H10 0.9300
C11 C12 1.3854(17)
C11 H11 0.9300
C12 C13 1.3864(17)
C13 C14 1.3805(17)
C13 H13 0.9300
C14 H14 0.9300
C15 H15A 0.9600
C15 H15B 0.9600
C15 H15C 0.9600

loop_
_geom_hbond_atom_site_label_D
_geom_hbond_atom_site_label_H
_geom_hbond_atom_site_label_A
_geom_hbond_site_symmetry_A
_geom_hbond_distance_DH
_geom_hbond_distance_HA
_geom_hbond_distance_DA
_geom_hbond_angle_DHA
N2 H2 O2 1_565 0.90 2.18 3.0112(15) 152.6
O1 H1 N1 . 0.82 1.90 2.6171(14) 145.7

loop_
_cod_related_entry_id
_cod_related_entry_database
_cod_related_entry_code
1 ChemSpider 30655468
